data_1569319
loop_
_publ_author_name
'Garc&#xed;a-Romero, &#xc1;lvaro'
'Miguel, Daniel'
'Wright, Dominic S.'
'&#xc1;lvarez, Celedonio M'
'Garc&#xed;a-Rodr&#xed;guez, Ra&#xfa;l'

_publ_section_title
;
 Structural and dimensional control of porphyrin capsules using Group 15
 tris(3-pyridyl) linkers.
;
_journal_issue 24
_journal_name_full 'Chemical science'
_journal_page_first 6522
_journal_page_last 6530
_journal_paper_doi 10.1039/d3sc02151c
_journal_volume 14
_journal_year 2023
_chemical_formula_moiety 'C162 H108 Mg3 N18 P2'
_chemical_formula_sum 'C162 H108 Mg3 N18 P2'
_chemical_formula_weight 2441.53
_space_group_crystal_system trigonal
_space_group_IT_number 148
_space_group_name_Hall '-R 3'
_space_group_name_H-M_alt 'R -3 :H'
_atom_sites_solution_hydrogens geom
_atom_sites_solution_primary iterative
_audit_creation_date 2022-06-05
_audit_creation_method
;
Olex2 1.3
(compiled 2020.11.12 svn.r5f609507 for OlexSys, GUI svn.r6408)
;
_audit_update_record
;
2022-08-10 deposited with the CCDC.	2023-05-17 downloaded from the CCDC.
;
_cell_angle_alpha 90
_cell_angle_beta 90
_cell_angle_gamma 120
_cell_formula_units_Z 3
_cell_length_a 20.6368(12)
_cell_length_b 20.6368(12)
_cell_length_c 37.744(2)
_cell_measurement_reflns_used 1652
_cell_measurement_temperature 219.9(6)
_cell_measurement_theta_max 24.4360
_cell_measurement_theta_min 2.4250
_cell_volume 13920.8(14)
_computing_cell_refinement 'CrysAlisPro 1.171.38.46 (Rigaku OD, 2015)'
_computing_data_collection 'CrysAlisPro 1.171.38.46 (Rigaku OD, 2015)'
_computing_data_reduction 'CrysAlisPro 1.171.38.46 (Rigaku OD, 2015)'
_computing_molecular_graphics 'Olex2 1.3 (Dolomanov et al., 2009)'
_computing_publication_material 'Olex2 1.3 (Dolomanov et al., 2009)'
_computing_structure_refinement 'SHELXL 2018/3 (Sheldrick, 2015)'
_computing_structure_solution 'olex2.solve 1.3 (Bourhis et al., 2015)'
_diffrn_ambient_temperature 219.9(6)
_diffrn_detector_area_resol_mean 10.4757
_diffrn_detector_type Atlas
_diffrn_measured_fraction_theta_full 0.997
_diffrn_measured_fraction_theta_max 0.997
_diffrn_measurement_details
;
List of Runs (angles in degrees, time in seconds):

  # Type    Start    End  Width  t~exp~   \w     \q     \k     \f   Frames
#--------------------------------------------------------------------------
  1  \w    -18.00  79.00   1.00   50.00    --   12.51  77.00  30.00   97
;
_diffrn_measurement_device 'four-circle diffractometer'
_diffrn_measurement_device_type 'SuperNova, Dual, Cu at zero, Atlas'
_diffrn_measurement_method '\w scans'
_diffrn_radiation_type MoK\a
_diffrn_radiation_wavelength 0.71073
_diffrn_reflns_av_R_equivalents 0.0522
_diffrn_reflns_av_unetI/netI 0.1022
_diffrn_reflns_Laue_measured_fraction_full 0.997
_diffrn_reflns_Laue_measured_fraction_max 0.997
_diffrn_reflns_limit_h_max 24
_diffrn_reflns_limit_h_min -20
_diffrn_reflns_limit_k_max 10
_diffrn_reflns_limit_k_min -24
_diffrn_reflns_limit_l_max 44
_diffrn_reflns_limit_l_min -38
_diffrn_reflns_number 10431
_diffrn_reflns_point_group_measured_fraction_full 0.997
_diffrn_reflns_point_group_measured_fraction_max 0.997
_diffrn_reflns_theta_full 24.728
_diffrn_reflns_theta_max 24.728
_diffrn_reflns_theta_min 1.569
_exptl_absorpt_coefficient_mu 0.078
_exptl_absorpt_correction_T_max 1.000
_exptl_absorpt_correction_T_min 0.758
_exptl_absorpt_correction_type gaussian
_exptl_absorpt_process_details
;
CrysAlisPro 1.171.38.46 (Rigaku Oxford Diffraction, 2015)
Numerical absorption correction based on gaussian integration over
			a multifaceted crystal model
Empirical absorption correction using spherical harmonics,
 implemented in SCALE3 ABSPACK scaling algorithm.
;
_exptl_crystal_colour violet
_exptl_crystal_colour_primary violet
_exptl_crystal_density_diffrn 0.874
_exptl_crystal_description block
_exptl_crystal_F_000 3816
_exptl_crystal_size_max 0.458
_exptl_crystal_size_mid 0.35
_exptl_crystal_size_min 0.134
_refine_diff_density_max 0.223
_refine_diff_density_min -0.249
_refine_diff_density_rms 0.052
_refine_ls_extinction_method none
_refine_ls_goodness_of_fit_ref 0.948
_refine_ls_hydrogen_treatment constr
_refine_ls_matrix_type full
_refine_ls_number_parameters 280
_refine_ls_number_reflns 5282
_refine_ls_number_restraints 0
_refine_ls_restrained_S_all 0.948
_refine_ls_R_factor_all 0.1173
_refine_ls_R_factor_gt 0.0684
_refine_ls_shift/su_max 0.000
_refine_ls_shift/su_mean 0.000
_refine_ls_structure_factor_coef Fsqd
_refine_ls_weighting_details 'w=1/[\s^2^(Fo^2^)+(0.1077P)^2^] where P=(Fo^2^+2Fc^2^)/3'
_refine_ls_weighting_scheme calc
_refine_ls_wR_factor_gt 0.1786
_refine_ls_wR_factor_ref 0.2074
_reflns_Friedel_coverage 0.000
_reflns_number_gt 2824
_reflns_number_total 5282
_reflns_threshold_expression 'I > 2\s(I)'
_cod_data_source_file d3sc02151c2.cif
_cod_data_source_block PMg
_cod_original_cell_volume 13920.8(18)
_cod_original_sg_symbol_H-M 'R -3'
_cod_database_code 1569319
_shelx_shelxl_version_number 2018/3
_shelx_space_group_comment
;
The symmetry employed for this shelxl refinement is uniquely defined
by the following loop, which should always be used as a source of
symmetry information in preference to the above space-group names.
They are only intended as comments.
;
_olex2_refinement_description
;
1.a Aromatic/amide H refined with riding coordinates:
 C2(H2), C3(H3), C4(H4), C5(H5), C7(H7), C8(H8), C12(H12), C13(H13), C14(H14),
 C15(H15), C16(H16), C18(H18), C19(H19), C23(H23), C24(H24), C25(H25), C26(H26),
  C27(H27)
;
_smtbx_masks_special_details
;
A solvent mask was calculated and 1214 electrons were  found in a volume of 6206 cubic angstroms in 2 voids per unit cell. 
The crystallization solvent was CHCl3/hexane, and this is consistent with the presence of roughly 7 CHCl3 per formula unit (i.e . roughly 21 CHCl3 per unit cell) which account for 1218 electrons per unit cell. 
The crystals were observed to lose solvent very quickly during the preparation of the sample, and therefore the exact amount of CHCl3 is expected to vary among crystals due to partial loss of CHCl3
;
_smtbx_masks_void_probe_radius 1.2
_smtbx_masks_void_truncation_radius 1.2
_olex2_submission_special_instructions 'No special instructions were received'
_oxdiff_exptl_absorpt_empirical_details
;
Empirical correction (ABSPACK) includes:
- Absorption correction using spherical harmonics
- Frame scaling
;

loop_
_space_group_symop_operation_xyz
'x, y, z'
'-y, x-y, z'
'-x+y, -x, z'
'x+2/3, y+1/3, z+1/3'
'-y+2/3, x-y+1/3, z+1/3'
'-x+y+2/3, -x+1/3, z+1/3'
'x+1/3, y+2/3, z+2/3'
'-y+1/3, x-y+2/3, z+2/3'
'-x+y+1/3, -x+2/3, z+2/3'
'-x, -y, -z'
'y, -x+y, -z'
'x-y, x, -z'
'-x+2/3, -y+1/3, -z+1/3'
'y+2/3, -x+y+1/3, -z+1/3'
'x-y+2/3, x+1/3, -z+1/3'
'-x+1/3, -y+2/3, -z+2/3'
'y+1/3, -x+y+2/3, -z+2/3'
'x-y+1/3, x+2/3, -z+2/3'

loop_
_atom_site_label
_atom_site_type_symbol
_atom_site_fract_x
_atom_site_fract_y
_atom_site_fract_z
_atom_site_U_iso_or_equiv
_atom_site_adp_type
_atom_site_occupancy
_atom_site_site_symmetry_order
_atom_site_calc_flag
_atom_site_refinement_flags_posn
_atom_site_refinement_flags_adp
_atom_site_refinement_flags_occupancy
_atom_site_disorder_assembly
_atom_site_disorder_group
P1 P 0.666667 0.333333 0.65352(4) 0.0364(4) Uani 1 3 d S T P . .
Mg1 Mg 0.833333 0.666667 0.666667 0.0358(4) Uani 1 2 d S . P . .
N1 N 0.72675(14) 0.54759(14) 0.67747(7) 0.0372(7) Uani 1 1 d . . . . .
N2 N 0.89058(14) 0.62579(15) 0.69506(7) 0.0383(7) Uani 1 1 d . . . . .
N3 N 0.85530(14) 0.62785(14) 0.62025(6) 0.0368(7) Uani 1 1 d . . . . .
C1 C 0.66774(17) 0.41329(17) 0.67582(8) 0.0361(8) Uani 1 1 d . . . . .
C2 C 0.71869(18) 0.48451(17) 0.66442(8) 0.0348(7) Uani 1 1 d . . . . .
H2 H 0.750527 0.488530 0.645693 0.042 Uiso 1 1 calc R U . . .
C3 C 0.67977(19) 0.54032(19) 0.70375(9) 0.0472(9) Uani 1 1 d . . . . .
H3 H 0.683712 0.583865 0.713755 0.057 Uiso 1 1 calc R U . . .
C4 C 0.6265(2) 0.4725(2) 0.71662(10) 0.0551(10) Uani 1 1 d . . . . .
H4 H 0.594010 0.469573 0.734812 0.066 Uiso 1 1 calc R U . . .
C5 C 0.6210(2) 0.4078(2) 0.70240(9) 0.0490(9) Uani 1 1 d . . . . .
H5 H 0.585122 0.360566 0.711129 0.059 Uiso 1 1 calc R U . . .
C6 C 0.89643(18) 0.62497(18) 0.73131(8) 0.0385(8) Uani 1 1 d . . . . .
C7 C 0.9325(2) 0.5837(2) 0.74094(10) 0.0525(9) Uani 1 1 d . . . . .
H7 H 0.942527 0.574374 0.764085 0.063 Uiso 1 1 calc R U . . .
C8 C 0.9494(2) 0.56058(19) 0.71049(9) 0.0497(9) Uani 1 1 d . . . . .
H8 H 0.973975 0.532738 0.708550 0.060 Uiso 1 1 calc R U . . .
C9 C 0.92273(18) 0.58671(17) 0.68171(9) 0.0394(8) Uani 1 1 d . . . . .
C10 C 0.92583(19) 0.57176(17) 0.64575(9) 0.0432(9) Uani 1 1 d . . . . .
C11 C 0.9667(2) 0.5305(2) 0.63676(10) 0.0559(10) Uani 1 1 d . . . . .
C12 C 1.0397(3) 0.5602(4) 0.64043(18) 0.128(2) Uani 1 1 d . . . . .
H12 H 1.066898 0.609920 0.648511 0.153 Uiso 1 1 calc R U . . .
C13 C 1.0790(4) 0.5242(5) 0.6333(2) 0.159(3) Uani 1 1 d . . . . .
H13 H 1.131189 0.547815 0.636310 0.190 Uiso 1 1 calc R U . . .
C14 C 1.0379(6) 0.4517(6) 0.6217(2) 0.150(3) Uani 1 1 d . . . . .
H14 H 1.062493 0.425783 0.614769 0.180 Uiso 1 1 calc R U . . .
C15 C 0.9643(5) 0.4180(3) 0.62018(15) 0.106(2) Uani 1 1 d . . . . .
H15 H 0.936733 0.366882 0.614401 0.128 Uiso 1 1 calc R U . . .
C16 C 0.9275(3) 0.4564(2) 0.62689(11) 0.0795(14) Uani 1 1 d . . . . .
H16 H 0.875111 0.432020 0.624756 0.095 Uiso 1 1 calc R U . . .
C17 C 0.89520(19) 0.59143(18) 0.61733(9) 0.0416(8) Uani 1 1 d . . . . .
C18 C 0.9024(2) 0.5790(2) 0.58080(9) 0.0540(10) Uani 1 1 d . . . . .
H18 H 0.927672 0.555459 0.571511 0.065 Uiso 1 1 calc R U . . .
C19 C 0.8670(2) 0.6066(2) 0.56215(10) 0.0612(11) Uani 1 1 d . . . . .
H19 H 0.862107 0.605496 0.537359 0.073 Uiso 1 1 calc R U . . .
C20 C 0.83739(19) 0.63856(19) 0.58687(8) 0.0427(8) Uani 1 1 d . . . . .
C21 C 0.79890(19) 0.67653(19) 0.57805(8) 0.0439(9) Uani 1 1 d . . . . .
C22 C 0.7876(2) 0.6851(2) 0.53946(9) 0.0529(10) Uani 1 1 d . . . . .
C23 C 0.8486(3) 0.7314(3) 0.51830(10) 0.0771(14) Uani 1 1 d . . . . .
H23 H 0.897433 0.753823 0.527500 0.093 Uiso 1 1 calc R U . . .
C24 C 0.8366(4) 0.7441(3) 0.48338(13) 0.1026(18) Uani 1 1 d . . . . .
H24 H 0.877042 0.778847 0.469570 0.123 Uiso 1 1 calc R U . . .
C25 C 0.7676(4) 0.7070(4) 0.46919(13) 0.110(2) Uani 1 1 d . . . . .
H25 H 0.760773 0.713938 0.445150 0.132 Uiso 1 1 calc R U . . .
C26 C 0.7080(3) 0.6600(3) 0.48916(12) 0.1009(18) Uani 1 1 d . . . . .
H26 H 0.659990 0.634150 0.479031 0.121 Uiso 1 1 calc R U . . .
C27 C 0.7182(3) 0.6500(3) 0.52486(10) 0.0802(14) Uani 1 1 d . . . . .
H27 H 0.676542 0.618687 0.538955 0.096 Uiso 1 1 calc R U . . .

loop_
_atom_site_aniso_label
_atom_site_aniso_U_11
_atom_site_aniso_U_22
_atom_site_aniso_U_33
_atom_site_aniso_U_23
_atom_site_aniso_U_13
_atom_site_aniso_U_12
P1 0.0305(5) 0.0305(5) 0.0483(8) 0.000 0.000 0.0152(3)
Mg1 0.0396(9) 0.0319(8) 0.0389(8) 0.0016(7) 0.0054(7) 0.0202(7)
N1 0.0329(15) 0.0372(16) 0.0436(15) 0.0037(13) 0.0033(13) 0.0192(13)
N2 0.0329(15) 0.0364(16) 0.0477(16) 0.0074(13) 0.0074(13) 0.0189(13)
N3 0.0360(15) 0.0303(15) 0.0431(16) 0.0006(12) 0.0025(13) 0.0159(13)
C1 0.0301(17) 0.0340(19) 0.0461(18) 0.0052(15) 0.0034(16) 0.0174(16)
C2 0.0353(18) 0.0321(18) 0.0386(17) 0.0001(15) 0.0067(15) 0.0181(15)
C3 0.041(2) 0.031(2) 0.065(2) -0.0080(17) 0.0060(19) 0.0151(17)
C4 0.049(2) 0.044(2) 0.068(2) -0.0069(19) 0.015(2) 0.0199(19)
C5 0.045(2) 0.033(2) 0.059(2) 0.0015(17) 0.0157(18) 0.0121(17)
C6 0.0391(19) 0.0311(18) 0.0409(19) 0.0065(15) 0.0013(15) 0.0142(16)
C7 0.052(2) 0.052(2) 0.056(2) 0.0075(19) -0.0006(19) 0.028(2)
C8 0.053(2) 0.042(2) 0.064(2) 0.0019(18) -0.0004(19) 0.031(2)
C9 0.0356(19) 0.0294(18) 0.053(2) -0.0006(16) 0.0032(16) 0.0159(16)
C10 0.041(2) 0.0253(18) 0.062(2) 0.0028(16) 0.0107(17) 0.0156(16)
C11 0.063(3) 0.049(2) 0.069(2) 0.005(2) 0.013(2) 0.038(2)
C12 0.079(4) 0.131(5) 0.202(6) -0.061(5) -0.005(4) 0.075(4)
C13 0.130(6) 0.191(8) 0.225(8) -0.077(7) -0.036(6) 0.133(6)
C14 0.224(10) 0.173(8) 0.152(6) -0.004(6) 0.036(7) 0.174(8)
C15 0.176(7) 0.069(3) 0.104(4) 0.030(3) 0.074(5) 0.084(4)
C16 0.107(4) 0.042(3) 0.096(3) 0.007(2) 0.045(3) 0.042(3)
C17 0.041(2) 0.0289(18) 0.053(2) 0.0011(16) 0.0112(17) 0.0161(16)
C18 0.071(3) 0.054(2) 0.048(2) 0.0020(18) 0.0173(19) 0.040(2)
C19 0.080(3) 0.060(3) 0.047(2) -0.0007(19) 0.017(2) 0.038(2)
C20 0.041(2) 0.037(2) 0.0431(19) 0.0011(16) 0.0068(16) 0.0147(17)
C21 0.044(2) 0.044(2) 0.0376(18) 0.0045(16) 0.0047(16) 0.0176(18)
C22 0.055(2) 0.050(2) 0.048(2) 0.0002(18) -0.0054(19) 0.022(2)
C23 0.075(3) 0.097(4) 0.053(2) 0.029(2) 0.014(2) 0.039(3)
C24 0.096(4) 0.124(5) 0.074(3) 0.037(3) 0.026(3) 0.044(4)
C25 0.112(5) 0.163(6) 0.055(3) 0.033(3) 0.006(3) 0.068(5)
C26 0.086(4) 0.138(5) 0.064(3) 0.024(3) -0.013(3) 0.044(4)
C27 0.077(3) 0.092(4) 0.054(2) 0.017(2) -0.005(2) 0.028(3)

loop_
_atom_type_symbol
_atom_type_description
_atom_type_scat_dispersion_real
_atom_type_scat_dispersion_imag
_atom_type_scat_source
C C 0.0033 0.0016 'International Tables Vol C Tables 4.2.6.8 and 6.1.1.4'
H H 0.0000 0.0000 'International Tables Vol C Tables 4.2.6.8 and 6.1.1.4'
Mg Mg 0.0486 0.0363 'International Tables Vol C Tables 4.2.6.8 and 6.1.1.4'
N N 0.0061 0.0033 'International Tables Vol C Tables 4.2.6.8 and 6.1.1.4'
P P 0.1023 0.0942 'International Tables Vol C Tables 4.2.6.8 and 6.1.1.4'

loop_
_exptl_crystal_face_index_h
_exptl_crystal_face_index_k
_exptl_crystal_face_index_l
_exptl_crystal_face_perp_dist
-1 -1 0 0.1512
-28 6 -4 0.1601
28 -6 4 0.1601
0 0 1 0.1133
0 -1 5 0.1215
-1 0 5 0.1234
1 0 -5 0.0104
-5 5 1 0.2119
5 -5 -1 0.2119
1 1 0 0.1512

loop_
_geom_angle_atom_site_label_1
_geom_angle_atom_site_label_2
_geom_angle_atom_site_label_3
_geom_angle
_geom_angle_site_symmetry_1
_geom_angle_site_symmetry_3
_geom_angle_publ_flag
C1 P1 C1 100.77(13) 3_665 2_655 ?
C1 P1 C1 100.77(13) 3_665 . ?
C1 P1 C1 100.77(13) 2_655 . ?
N1 Mg1 N1 180.0 13_666 . ?
N2 Mg1 N1 84.90(10) 13_666 13_666 ?
N2 Mg1 N1 95.10(10) . 13_666 ?
N2 Mg1 N1 95.10(10) 13_666 . ?
N2 Mg1 N1 84.90(10) . . ?
N2 Mg1 N2 180.00(10) 13_666 . ?
N2 Mg1 N3 89.98(10) 13_666 . ?
N2 Mg1 N3 89.97(10) . 13_666 ?
N2 Mg1 N3 90.02(10) 13_666 13_666 ?
N2 Mg1 N3 90.02(10) . . ?
N3 Mg1 N1 89.21(9) 13_666 . ?
N3 Mg1 N1 90.78(9) 13_666 13_666 ?
N3 Mg1 N1 89.22(9) . 13_666 ?
N3 Mg1 N1 90.79(9) . . ?
N3 Mg1 N3 180.0 13_666 . ?
C2 N1 Mg1 123.4(2) . . ?
C2 N1 C3 115.9(3) . . ?
C3 N1 Mg1 119.1(2) . . ?
C6 N2 Mg1 126.5(2) . . ?
C9 N2 Mg1 126.5(2) . . ?
C9 N2 C6 106.7(3) . . ?
C17 N3 Mg1 126.1(2) . . ?
C20 N3 Mg1 126.2(2) . . ?
C20 N3 C17 107.5(3) . . ?
C2 C1 P1 118.2(2) . . ?
C5 C1 P1 125.0(3) . . ?
C5 C1 C2 116.8(3) . . ?
N1 C2 C1 125.9(3) . . ?
N1 C2 H2 117.1 . . ?
C1 C2 H2 117.1 . . ?
N1 C3 H3 118.5 . . ?
N1 C3 C4 122.9(3) . . ?
C4 C3 H3 118.5 . . ?
C3 C4 H4 120.5 . . ?
C3 C4 C5 119.0(3) . . ?
C5 C4 H4 120.5 . . ?
C1 C5 C4 119.4(3) . . ?
C1 C5 H5 120.3 . . ?
C4 C5 H5 120.3 . . ?
N2 C6 C7 109.6(3) . . ?
N2 C6 C21 125.0(3) . 13_666 ?
C21 C6 C7 125.4(3) 13_666 . ?
C6 C7 H7 126.4 . . ?
C8 C7 C6 107.3(3) . . ?
C8 C7 H7 126.4 . . ?
C7 C8 H8 126.5 . . ?
C7 C8 C9 107.1(3) . . ?
C9 C8 H8 126.5 . . ?
N2 C9 C8 109.4(3) . . ?
N2 C9 C10 125.1(3) . . ?
C10 C9 C8 125.5(3) . . ?
C9 C10 C11 116.3(3) . . ?
C9 C10 C17 126.9(3) . . ?
C17 C10 C11 116.8(3) . . ?
C12 C11 C10 123.1(4) . . ?
C12 C11 C16 116.4(4) . . ?
C16 C11 C10 120.3(4) . . ?
C11 C12 H12 117.5 . . ?
C11 C12 C13 125.1(6) . . ?
C13 C12 H12 117.5 . . ?
C12 C13 H13 121.9 . . ?
C14 C13 C12 116.2(7) . . ?
C14 C13 H13 121.9 . . ?
C13 C14 H14 119.6 . . ?
C15 C14 C13 120.7(6) . . ?
C15 C14 H14 119.6 . . ?
C14 C15 H15 119.6 . . ?
C14 C15 C16 120.9(6) . . ?
C16 C15 H15 119.6 . . ?
C11 C16 H16 119.8 . . ?
C15 C16 C11 120.4(5) . . ?
C15 C16 H16 119.8 . . ?
N3 C17 C10 125.4(3) . . ?
N3 C17 C18 108.8(3) . . ?
C10 C17 C18 125.8(3) . . ?
C17 C18 H18 126.1 . . ?
C19 C18 C17 107.8(3) . . ?
C19 C18 H18 126.1 . . ?
C18 C19 H19 126.2 . . ?
C18 C19 C20 107.6(3) . . ?
C20 C19 H19 126.2 . . ?
N3 C20 C19 108.3(3) . . ?
N3 C20 C21 125.7(3) . . ?
C21 C20 C19 126.0(3) . . ?
C6 C21 C22 116.2(3) 13_666 . ?
C20 C21 C6 126.4(3) . 13_666 ?
C20 C21 C22 117.4(3) . . ?
C23 C22 C21 119.9(4) . . ?
C27 C22 C21 121.1(4) . . ?
C27 C22 C23 119.0(4) . . ?
C22 C23 H23 120.4 . . ?
C24 C23 C22 119.3(5) . . ?
C24 C23 H23 120.4 . . ?
C23 C24 H24 119.7 . . ?
C25 C24 C23 120.5(5) . . ?
C25 C24 H24 119.7 . . ?
C24 C25 H25 119.7 . . ?
C24 C25 C26 120.7(5) . . ?
C26 C25 H25 119.7 . . ?
C25 C26 H26 120.2 . . ?
C25 C26 C27 119.6(5) . . ?
C27 C26 H26 120.2 . . ?
C22 C27 C26 120.7(5) . . ?
C22 C27 H27 119.7 . . ?
C26 C27 H27 119.7 . . ?

loop_
_geom_bond_atom_site_label_1
_geom_bond_atom_site_label_2
_geom_bond_distance
_geom_bond_site_symmetry_2
_geom_bond_publ_flag
P1 C1 1.843(3) 3_665 ?
P1 C1 1.843(3) . ?
P1 C1 1.843(3) 2_655 ?
Mg1 N1 2.374(3) . ?
Mg1 N1 2.374(3) 13_666 ?
Mg1 N2 2.062(2) . ?
Mg1 N2 2.062(2) 13_666 ?
Mg1 N3 2.069(2) 13_666 ?
Mg1 N3 2.069(2) . ?
N1 C2 1.322(4) . ?
N1 C3 1.342(4) . ?
N2 C6 1.374(4) . ?
N2 C9 1.371(4) . ?
N3 C17 1.369(4) . ?
N3 C20 1.362(4) . ?
C1 C2 1.380(4) . ?
C1 C5 1.357(4) . ?
C2 H2 0.9400 . ?
C3 H3 0.9400 . ?
C3 C4 1.366(5) . ?
C4 H4 0.9400 . ?
C4 C5 1.390(5) . ?
C5 H5 0.9400 . ?
C6 C7 1.429(5) . ?
C6 C21 1.410(5) 13_666 ?
C7 H7 0.9400 . ?
C7 C8 1.356(5) . ?
C8 H8 0.9400 . ?
C8 C9 1.439(5) . ?
C9 C10 1.401(5) . ?
C10 C11 1.505(5) . ?
C10 C17 1.404(5) . ?
C11 C12 1.320(6) . ?
C11 C16 1.377(5) . ?
C12 H12 0.9400 . ?
C12 C13 1.375(8) . ?
C13 H13 0.9400 . ?
C13 C14 1.371(10) . ?
C14 H14 0.9400 . ?
C14 C15 1.319(10) . ?
C15 H15 0.9400 . ?
C15 C16 1.368(7) . ?
C16 H16 0.9400 . ?
C17 C18 1.424(5) . ?
C18 H18 0.9400 . ?
C18 C19 1.331(5) . ?
C19 H19 0.9400 . ?
C19 C20 1.442(5) . ?
C20 C21 1.406(5) . ?
C21 C22 1.500(5) . ?
C22 C23 1.390(5) . ?
C22 C27 1.358(6) . ?
C23 H23 0.9400 . ?
C23 C24 1.390(6) . ?
C24 H24 0.9400 . ?
C24 C25 1.346(7) . ?
C25 H25 0.9400 . ?
C25 C26 1.353(7) . ?
C26 H26 0.9400 . ?
C26 C27 1.395(6) . ?
C27 H27 0.9400 . ?

loop_
_geom_torsion_atom_site_label_1
_geom_torsion_atom_site_label_2
_geom_torsion_atom_site_label_3
_geom_torsion_atom_site_label_4
_geom_torsion
_geom_torsion_site_symmetry_1
_geom_torsion_site_symmetry_2
_geom_torsion_site_symmetry_3
_geom_torsion_site_symmetry_4
_geom_torsion_publ_flag
P1 C1 C2 N1 180.0(2) . . . . ?
P1 C1 C5 C4 -178.8(3) . . . . ?
Mg1 N1 C2 C1 164.3(2) . . . . ?
Mg1 N1 C3 C4 -166.1(3) . . . . ?
Mg1 N2 C6 C7 172.7(2) . . . . ?
Mg1 N2 C6 C21 -4.4(5) . . . 13_666 ?
Mg1 N2 C9 C8 -173.2(2) . . . . ?
Mg1 N2 C9 C10 4.1(4) . . . . ?
Mg1 N3 C17 C10 2.5(5) . . . . ?
Mg1 N3 C17 C18 -175.7(2) . . . . ?
Mg1 N3 C20 C19 176.3(2) . . . . ?
Mg1 N3 C20 C21 -1.7(5) . . . . ?
N1 C3 C4 C5 1.0(6) . . . . ?
N2 C6 C7 C8 0.9(4) . . . . ?
N2 C9 C10 C11 177.5(3) . . . . ?
N2 C9 C10 C17 -2.2(5) . . . . ?
N3 C17 C18 C19 -0.6(4) . . . . ?
N3 C20 C21 C6 -1.9(6) . . . 13_666 ?
N3 C20 C21 C22 177.4(3) . . . . ?
C1 P1 C1 C2 -176.0(2) 2_655 . . . ?
C1 P1 C1 C2 80.7(3) 3_665 . . . ?
C1 P1 C1 C5 2.6(3) 2_655 . . . ?
C1 P1 C1 C5 -100.7(2) 3_665 . . . ?
C2 N1 C3 C4 0.0(5) . . . . ?
C2 C1 C5 C4 -0.1(5) . . . . ?
C3 N1 C2 C1 -1.1(5) . . . . ?
C3 C4 C5 C1 -0.9(6) . . . . ?
C5 C1 C2 N1 1.2(5) . . . . ?
C6 N2 C9 C8 0.1(4) . . . . ?
C6 N2 C9 C10 177.3(3) . . . . ?
C6 C7 C8 C9 -0.8(4) . . . . ?
C6 C21 C22 C23 110.8(4) 13_666 . . . ?
C6 C21 C22 C27 -67.4(5) 13_666 . . . ?
C7 C8 C9 N2 0.5(4) . . . . ?
C7 C8 C9 C10 -176.8(3) . . . . ?
C8 C9 C10 C11 -5.6(5) . . . . ?
C8 C9 C10 C17 174.7(3) . . . . ?
C9 N2 C6 C7 -0.6(4) . . . . ?
C9 N2 C6 C21 -177.6(3) . . . 13_666 ?
C9 C10 C11 C12 -68.2(6) . . . . ?
C9 C10 C11 C16 106.3(4) . . . . ?
C9 C10 C17 N3 -1.4(6) . . . . ?
C9 C10 C17 C18 176.6(3) . . . . ?
C10 C11 C12 C13 178.4(6) . . . . ?
C10 C11 C16 C15 -177.2(4) . . . . ?
C10 C17 C18 C19 -178.8(4) . . . . ?
C11 C10 C17 N3 178.9(3) . . . . ?
C11 C10 C17 C18 -3.2(5) . . . . ?
C11 C12 C13 C14 -0.2(12) . . . . ?
C12 C11 C16 C15 -2.3(7) . . . . ?
C12 C13 C14 C15 -4.9(13) . . . . ?
C13 C14 C15 C16 6.3(12) . . . . ?
C14 C15 C16 C11 -2.5(9) . . . . ?
C16 C11 C12 C13 3.7(10) . . . . ?
C17 N3 C20 C19 0.6(4) . . . . ?
C17 N3 C20 C21 -177.4(3) . . . . ?
C17 C10 C11 C12 111.5(5) . . . . ?
C17 C10 C11 C16 -74.0(5) . . . . ?
C17 C18 C19 C20 0.9(4) . . . . ?
C18 C19 C20 N3 -1.0(4) . . . . ?
C18 C19 C20 C21 177.0(4) . . . . ?
C19 C20 C21 C6 -179.5(3) . . . 13_666 ?
C19 C20 C21 C22 -0.3(5) . . . . ?
C20 N3 C17 C10 178.2(3) . . . . ?
C20 N3 C17 C18 0.0(4) . . . . ?
C20 C21 C22 C23 -68.6(5) . . . . ?
C20 C21 C22 C27 113.3(4) . . . . ?
C21 C6 C7 C8 178.0(3) 13_666 . . . ?
C21 C22 C23 C24 -174.3(4) . . . . ?
C21 C22 C27 C26 178.3(4) . . . . ?
C22 C23 C24 C25 -5.9(8) . . . . ?
C23 C22 C27 C26 0.1(7) . . . . ?
C23 C24 C25 C26 3.8(10) . . . . ?
C24 C25 C26 C27 0.3(10) . . . . ?
C25 C26 C27 C22 -2.2(9) . . . . ?
C27 C22 C23 C24 3.9(7) . . . . ?

loop_
_smtbx_masks_void_nr
_smtbx_masks_void_average_x
_smtbx_masks_void_average_y
_smtbx_masks_void_average_z
_smtbx_masks_void_volume
_smtbx_masks_void_count_electrons
_smtbx_masks_void_content
1 -0.095 -0.032 -0.506 5422.9 851.1 '15 CHCl3'
2 0.000 0.000 0.500 260.8 120.7 '2 CHCl3'
3 0.333 0.667 0.167 260.8 120.7 '2 CHCl3'
4 0.667 0.333 0.833 260.8 120.7 '2 CHCl3'
